data_7115176
loop_
_publ_author_name
'Michaudet, Lydie'
'Richard, Philippe'
'Boitrel, Bernard'

_publ_section_title
;
 Synthesis and crystal structure of an unprecedented bismuth porphyrin
 containing ester pendant arms
;
_journal_issue 17
_journal_name_full 'Chemical Communications'
_journal_page_first 1589
_journal_paper_doi 10.1039/b004394j
_journal_year 2000
_chemical_formula_sum 'C68 H68 Bi N9 O17'
_chemical_formula_weight 1492.29
_chemical_name_systematic
; 
? 
;
_space_group_IT_number 2
_symmetry_cell_setting triclinic
_symmetry_space_group_name_Hall '-P 1'
_symmetry_space_group_name_H-M 'P -1'
_atom_sites_solution_hydrogens geom
_atom_sites_solution_primary patterson
_atom_sites_solution_secondary difmap
_audit_creation_method SHELXL-97
_cell_angle_alpha 116.2051(10)
_cell_angle_beta 97.2490(11)
_cell_angle_gamma 92.6720(12)
_cell_formula_units_Z 2
_cell_length_a 14.3980(4)
_cell_length_b 14.9790(4)
_cell_length_c 16.5670(4)
_cell_measurement_reflns_used 13799
_cell_measurement_temperature 110(2)
_cell_measurement_theta_max 27.485
_cell_measurement_theta_min 0.998
_cell_volume 3159.02(15)
_computing_cell_refinement 'Denzo and Scalepak (Otwinowski & Minor, 1997)'
_computing_data_collection 'Denzo and Scalepak (Otwinowski & Minor, 1997)'
_computing_data_reduction 'Denzo and Scalepak (Otwinowski & Minor, 1997)'
_computing_molecular_graphics ORTEP3
_computing_structure_refinement 'SHELXL-97 (Sheldrick, 1997)'
_computing_structure_solution 'SHELXS-97 (Sheldrick, 1990)'
_diffrn_ambient_temperature 110(2)
_diffrn_measured_fraction_theta_full 0.984
_diffrn_measured_fraction_theta_max 0.984
_diffrn_measurement_device_type KappaCCD
_diffrn_measurement_method KappaCCD
_diffrn_radiation_monochromator graphite
_diffrn_radiation_source 'fine-focus sealed tube'
_diffrn_radiation_type MoK\a
_diffrn_radiation_wavelength 0.71070
_diffrn_reflns_av_R_equivalents 0.038
_diffrn_reflns_av_sigmaI/netI 0.1209
_diffrn_reflns_limit_h_max 18
_diffrn_reflns_limit_h_min 0
_diffrn_reflns_limit_k_max 19
_diffrn_reflns_limit_k_min -19
_diffrn_reflns_limit_l_max 21
_diffrn_reflns_limit_l_min -21
_diffrn_reflns_number 20034
_diffrn_reflns_theta_full 27.52
_diffrn_reflns_theta_max 27.52
_diffrn_reflns_theta_min 1.53
_exptl_absorpt_coefficient_mu 2.871
_exptl_absorpt_correction_type none
_exptl_crystal_colour black
_exptl_crystal_density_diffrn 1.569
_exptl_crystal_density_method 'not measured'
_exptl_crystal_description prism
_exptl_crystal_F_000 1516
_exptl_crystal_size_max 0.20
_exptl_crystal_size_mid 0.10
_exptl_crystal_size_min 0.02
_refine_diff_density_max 1.356
_refine_diff_density_min -1.692
_refine_diff_density_rms 0.176
_refine_ls_extinction_method none
_refine_ls_goodness_of_fit_ref 1.028
_refine_ls_hydrogen_treatment mixed
_refine_ls_matrix_type full
_refine_ls_number_parameters 1054
_refine_ls_number_reflns 14332
_refine_ls_number_restraints 4
_refine_ls_restrained_S_all 1.028
_refine_ls_R_factor_all 0.0955
_refine_ls_R_factor_gt 0.0552
_refine_ls_shift/su_max 0.016
_refine_ls_shift/su_mean 0.001
_refine_ls_structure_factor_coef Fsqd
_refine_ls_weighting_details 'calc w=1/[\s^2^(Fo^2^)+(0.0196P)^2^+6.9154P] where P=(Fo^2^+2Fc^2^)/3'
_refine_ls_weighting_scheme calc
_refine_ls_wR_factor_gt 0.0876
_refine_ls_wR_factor_ref 0.1007
_reflns_number_gt 10533
_reflns_number_total 14332
_reflns_threshold_expression >2sigma(I)
_cod_data_source_file b004394j.txt
_cod_data_source_block bb8
_cod_original_cell_volume 3159.02(14)
_cod_original_sg_symbol_H-M P-1
_cod_database_code 7115176

loop_
_symmetry_equiv_pos_as_xyz
'x, y, z'
'-x, -y, -z'

loop_
_atom_site_label
_atom_site_type_symbol
_atom_site_fract_x
_atom_site_fract_y
_atom_site_fract_z
_atom_site_U_iso_or_equiv
_atom_site_adp_type
_atom_site_occupancy
_atom_site_symmetry_multiplicity
_atom_site_calc_flag
_atom_site_refinement_flags
Bi Bi 0.219619(15) 0.756925(16) 0.806357(14) 0.01587(7) Uani 1 1 d .
N1 N 0.2970(3) 0.7796(3) 0.9458(3) 0.0147(10) Uani 1 1 d .
N2 N 0.1028(3) 0.8005(3) 0.8984(3) 0.0133(9) Uani 1 1 d .
N3 N 0.1576(3) 0.8890(3) 0.7844(3) 0.0159(10) Uani 1 1 d .
N4 N 0.3543(3) 0.8669(3) 0.8335(3) 0.0163(10) Uani 1 1 d .
N5 N 0.5255(3) 0.6328(4) 0.9041(3) 0.0218(11) Uani 1 1 d D
HN5 H 0.472(2) 0.643(4) 0.887(4) 0.028 Uiso 1 1 d D
N6 N 0.1314(3) 0.5169(4) 0.9366(3) 0.0253(12) Uani 1 1 d .
HN6 H 0.132(4) 0.550(4) 0.908(4) 0.033 Uiso 1 1 d .
N7 N -0.1302(3) 0.7364(3) 0.6540(3) 0.0220(11) Uani 1 1 d .
HN7 H -0.084(4) 0.714(4) 0.677(4) 0.029 Uiso 1 1 d .
N8 N 0.3743(3) 0.8314(3) 0.5721(3) 0.0232(11) Uani 1 1 d D
HN8 H 0.325(2) 0.802(4) 0.577(4) 0.030 Uiso 1 1 d D
N9 N 0.0508(4) 0.5895(4) 0.7301(3) 0.0306(12) Uani 1 1 d .
O1 O 0.5960(3) 0.5176(3) 0.9379(3) 0.0375(11) Uani 1 1 d .
O2 O 0.5062(3) 0.3647(3) 0.7066(3) 0.0325(10) Uani 1 1 d .
O3 O 0.5536(3) 0.2586(3) 0.7616(3) 0.0314(10) Uani 1 1 d .
O4 O 0.1251(3) 0.3591(3) 0.9259(3) 0.0334(10) Uani 1 1 d .
O5 O 0.1167(4) 0.2944(3) 0.6034(3) 0.0503(13) Uani 1 1 d .
O6 O 0.1175(3) 0.1370(3) 0.5863(3) 0.0331(10) Uani 1 1 d .
O7 O -0.2399(3) 0.6861(3) 0.5260(3) 0.0333(10) Uani 1 1 d .
O8 O -0.2368(3) 0.3068(3) 0.3907(3) 0.0282(10) Uani 1 1 d .
O9 O -0.1029(3) 0.3782(3) 0.4908(3) 0.0292(10) Uani 1 1 d .
O10 O 0.5295(3) 0.8391(3) 0.5597(3) 0.0288(10) Uani 1 1 d .
O11 O 0.4963(3) 0.6718(3) 0.6747(3) 0.0459(12) Uani 1 1 d .
O12 O 0.6280(3) 0.6016(3) 0.6367(3) 0.0442(12) Uani 1 1 d .
O13 O 0.1256(3) 0.5827(3) 0.7790(3) 0.0392(11) Uani 1 1 d .
O14 O -0.0243(4) 0.5371(4) 0.7227(4) 0.0747(18) Uani 1 1 d .
O15 O 0.0520(3) 0.6455(3) 0.6955(3) 0.0280(10) Uani 1 1 d .
Ow2 O 0.3243(3) 0.4167(4) 0.6591(3) 0.0428(12) Uani 1 1 d D
HOw2 H 0.377(2) 0.403(5) 0.654(5) 0.056 Uiso 1 1 d D
Ow1 O 0.3577(3) 0.6236(3) 0.7607(3) 0.0267(9) Uani 1 1 d D
HOw1 H 0.387(4) 0.630(5) 0.727(3) 0.035 Uiso 1 1 d D
C1 C 0.3936(4) 0.7918(4) 0.9730(3) 0.0170(12) Uani 1 1 d .
C2 C 0.4140(4) 0.7664(4) 1.0463(4) 0.0201(12) Uani 1 1 d .
H2 H 0.481(4) 0.768(4) 1.075(4) 0.026 Uiso 1 1 d .
C3 C 0.3314(4) 0.7340(4) 1.0608(4) 0.0188(12) Uani 1 1 d .
H3 H 0.324(4) 0.711(4) 1.106(4) 0.024 Uiso 1 1 d .
C4 C 0.2573(4) 0.7433(4) 0.9992(3) 0.0162(12) Uani 1 1 d .
C5 C 0.1608(4) 0.7270(4) 1.0001(3) 0.0149(11) Uani 1 1 d .
C6 C 0.0899(4) 0.7584(4) 0.9565(4) 0.0167(12) Uani 1 1 d .
C7 C -0.0074(4) 0.7560(4) 0.9676(4) 0.0189(12) Uani 1 1 d .
H7 H -0.036(4) 0.726(4) 0.999(4) 0.025 Uiso 1 1 d .
C8 C -0.0524(4) 0.7973(4) 0.9181(4) 0.0200(13) Uani 1 1 d .
H8 H -0.114(4) 0.801(4) 0.908(4) 0.026 Uiso 1 1 d .
C9 C 0.0160(4) 0.8246(4) 0.8742(3) 0.0168(12) Uani 1 1 d .
C10 C -0.0035(3) 0.8701(4) 0.8167(3) 0.0147(11) Uani 1 1 d .
C11 C 0.0637(3) 0.9026(4) 0.7781(3) 0.0153(11) Uani 1 1 d .
C12 C 0.0451(4) 0.9581(4) 0.7269(4) 0.0176(12) Uani 1 1 d .
H12 H -0.013(4) 0.983(4) 0.721(3) 0.023 Uiso 1 1 d .
C13 C 0.1269(4) 0.9777(4) 0.7033(4) 0.0177(12) Uani 1 1 d .
H13 H 0.136(4) 1.015(4) 0.673(4) 0.023 Uiso 1 1 d .
C14 C 0.1986(4) 0.9348(4) 0.7390(3) 0.0157(12) Uani 1 1 d .
C15 C 0.2946(3) 0.9433(4) 0.7340(4) 0.0156(12) Uani 1 1 d .
C16 C 0.3661(4) 0.9159(4) 0.7810(4) 0.0185(12) Uani 1 1 d .
C17 C 0.4662(4) 0.9372(4) 0.7847(4) 0.0215(13) Uani 1 1 d .
H17 H 0.486(4) 0.966(4) 0.755(4) 0.028 Uiso 1 1 d .
C18 C 0.5130(4) 0.9010(4) 0.8372(4) 0.0223(13) Uani 1 1 d .
H18 H 0.577(4) 0.907(4) 0.858(4) 0.029 Uiso 1 1 d .
C19 C 0.4436(3) 0.8589(4) 0.8700(3) 0.0138(11) Uani 1 1 d .
C20 C 0.4623(3) 0.8209(4) 0.9330(3) 0.0138(11) Uani 1 1 d .
C21 C 0.5629(4) 0.8129(4) 0.9644(4) 0.0176(12) Uani 1 1 d .
C22 C 0.5926(4) 0.7192(4) 0.9503(4) 0.0202(13) Uani 1 1 d .
C23 C 0.6854(4) 0.7134(5) 0.9834(4) 0.0233(13) Uani 1 1 d .
H23 H 0.697(4) 0.650(4) 0.976(4) 0.030 Uiso 1 1 d .
C24 C 0.7477(4) 0.8001(5) 1.0278(4) 0.0237(14) Uani 1 1 d .
H24 H 0.807(4) 0.792(4) 1.046(4) 0.031 Uiso 1 1 d .
C25 C 0.7218(4) 0.8904(5) 1.0375(4) 0.0220(13) Uani 1 1 d .
H25 H 0.761(4) 0.951(4) 1.069(4) 0.029 Uiso 1 1 d .
C26 C 0.6298(4) 0.8971(4) 1.0069(4) 0.0199(12) Uani 1 1 d .
H26 H 0.611(4) 0.962(4) 1.019(4) 0.026 Uiso 1 1 d .
C27 C 0.5267(4) 0.5438(4) 0.9069(4) 0.0259(14) Uani 1 1 d .
C28 C 0.4337(5) 0.4782(5) 0.8704(4) 0.0287(15) Uani 1 1 d .
H28A H 0.395(4) 0.489(4) 0.822(4) 0.037 Uiso 1 1 d .
H28B H 0.404(4) 0.506(4) 0.922(4) 0.037 Uiso 1 1 d .
C29 C 0.4481(5) 0.3678(4) 0.8382(4) 0.0304(15) Uani 1 1 d .
H29A H 0.478(4) 0.358(4) 0.891(4) 0.040 Uiso 1 1 d .
H29B H 0.383(4) 0.322(4) 0.816(4) 0.040 Uiso 1 1 d .
C30 C 0.5041(4) 0.3323(4) 0.7623(4) 0.0282(14) Uani 1 1 d .
C31 C 0.6125(5) 0.2187(5) 0.6907(5) 0.0357(16) Uani 1 1 d .
H31A H 0.668(4) 0.268(5) 0.707(4) 0.046 Uiso 1 1 d .
H31B H 0.574(4) 0.205(5) 0.631(4) 0.046 Uiso 1 1 d .
C32 C 0.6417(6) 0.1221(6) 0.6887(5) 0.0428(18) Uani 1 1 d .
H32A H 0.690(5) 0.099(5) 0.649(5) 0.056 Uiso 1 1 d .
H32B H 0.581(5) 0.073(5) 0.671(5) 0.056 Uiso 1 1 d .
H32C H 0.671(5) 0.140(5) 0.750(5) 0.056 Uiso 1 1 d .
C33 C 0.1371(4) 0.6820(4) 1.0611(4) 0.0179(12) Uani 1 1 d .
C34 C 0.1271(4) 0.5775(4) 1.0294(4) 0.0215(13) Uani 1 1 d .
C35 C 0.1147(4) 0.5383(5) 1.0902(4) 0.0300(15) Uani 1 1 d .
H35 H 0.106(4) 0.464(4) 1.067(4) 0.039 Uiso 1 1 d .
C36 C 0.1105(4) 0.6034(5) 1.1803(4) 0.0316(15) Uani 1 1 d .
H36 H 0.107(4) 0.578(4) 1.223(4) 0.041 Uiso 1 1 d .
C37 C 0.1187(4) 0.7053(5) 1.2114(4) 0.0275(14) Uani 1 1 d .
H37 H 0.113(4) 0.755(4) 1.274(4) 0.036 Uiso 1 1 d .
C38 C 0.1307(4) 0.7441(5) 1.1509(4) 0.0247(14) Uani 1 1 d .
H38 H 0.135(4) 0.813(4) 1.168(4) 0.032 Uiso 1 1 d .
C39 C 0.1299(4) 0.4147(4) 0.8904(4) 0.0277(14) Uani 1 1 d .
C40 C 0.1352(5) 0.3786(5) 0.7909(5) 0.0350(16) Uani 1 1 d .
H40A H 0.095(4) 0.405(5) 0.763(4) 0.045 Uiso 1 1 d .
H40B H 0.198(4) 0.408(4) 0.787(4) 0.045 Uiso 1 1 d .
C41 C 0.1205(5) 0.2669(5) 0.7359(4) 0.0331(15) Uani 1 1 d .
H41A H 0.066(4) 0.236(4) 0.752(4) 0.043 Uiso 1 1 d .
H41B H 0.174(4) 0.237(4) 0.760(4) 0.043 Uiso 1 1 d .
C42 C 0.1184(4) 0.2364(5) 0.6360(4) 0.0325(15) Uani 1 1 d .
C43 C 0.1258(6) 0.1052(5) 0.4907(5) 0.0414(18) Uani 1 1 d .
H43A H 0.182(5) 0.145(5) 0.489(5) 0.054 Uiso 1 1 d .
H43B H 0.070(5) 0.128(5) 0.464(4) 0.054 Uiso 1 1 d .
C44 C 0.1281(6) -0.0047(5) 0.4481(5) 0.0431(19) Uani 1 1 d .
H44A H 0.137(5) -0.033(5) 0.389(5) 0.056 Uiso 1 1 d .
H44B H 0.065(5) -0.041(5) 0.449(4) 0.056 Uiso 1 1 d .
H44C H 0.184(5) -0.024(5) 0.475(5) 0.056 Uiso 1 1 d .
C45 C -0.1031(3) 0.8889(4) 0.7964(4) 0.0161(12) Uani 1 1 d .
C46 C -0.1612(4) 0.8270(4) 0.7138(4) 0.0182(12) Uani 1 1 d .
C47 C -0.2500(4) 0.8536(4) 0.6948(4) 0.0205(13) Uani 1 1 d .
H47 H -0.283(4) 0.817(4) 0.644(4) 0.027 Uiso 1 1 d .
C48 C -0.2809(4) 0.9391(5) 0.7581(4) 0.0251(14) Uani 1 1 d .
H48 H -0.342(4) 0.957(4) 0.743(4) 0.033 Uiso 1 1 d .
C49 C -0.2257(4) 0.9984(4) 0.8408(4) 0.0240(14) Uani 1 1 d .
H49 H -0.242(4) 1.053(4) 0.887(4) 0.031 Uiso 1 1 d .
C50 C -0.1367(4) 0.9732(4) 0.8592(4) 0.0199(12) Uani 1 1 d .
H50 H -0.097(4) 1.012(4) 0.915(4) 0.026 Uiso 1 1 d .
C51 C -0.1734(4) 0.6690(5) 0.5686(4) 0.0295(14) Uani 1 1 d .
C52 C -0.1324(5) 0.5702(5) 0.5328(5) 0.0395(18) Uani 1 1 d .
H52A H -0.084(5) 0.569(5) 0.502(5) 0.051 Uiso 1 1 d .
H52B H -0.102(4) 0.549(5) 0.586(4) 0.051 Uiso 1 1 d .
C53 C -0.2039(5) 0.4856(5) 0.4662(6) 0.049(2) Uani 1 1 d .
H53A H -0.261(5) 0.493(5) 0.459(5) 0.063 Uiso 1 1 d .
H53B H -0.207(5) 0.504(5) 0.400(5) 0.063 Uiso 1 1 d .
C54 C -0.1838(4) 0.3813(5) 0.4442(4) 0.0263(14) Uani 1 1 d .
C55 C -0.0787(5) 0.2797(5) 0.4769(5) 0.0355(17) Uani 1 1 d .
H55A H -0.008(5) 0.289(5) 0.494(4) 0.046 Uiso 1 1 d .
H55B H -0.102(4) 0.234(5) 0.417(5) 0.046 Uiso 1 1 d .
C56 C -0.1161(6) 0.2555(7) 0.5462(6) 0.055(2) Uani 1 1 d .
H56A H -0.096(5) 0.192(6) 0.542(5) 0.072 Uiso 1 1 d .
H56B H -0.190(5) 0.257(5) 0.547(5) 0.072 Uiso 1 1 d .
H56C H -0.091(5) 0.321(6) 0.615(5) 0.072 Uiso 1 1 d .
C57 C 0.3249(3) 0.9906(4) 0.6771(4) 0.0175(12) Uani 1 1 d .
C58 C 0.3658(4) 0.9360(4) 0.6010(4) 0.0193(12) Uani 1 1 d .
C59 C 0.3949(4) 0.9809(5) 0.5490(4) 0.0254(14) Uani 1 1 d .
H59 H 0.416(4) 0.944(4) 0.499(4) 0.033 Uiso 1 1 d .
C60 C 0.3822(4) 1.0784(5) 0.5715(4) 0.0294(15) Uani 1 1 d .
H60 H 0.400(4) 1.110(4) 0.540(4) 0.038 Uiso 1 1 d .
C61 C 0.3424(4) 1.1342(5) 0.6476(4) 0.0265(14) Uani 1 1 d .
H61 H 0.323(4) 1.203(4) 0.663(4) 0.034 Uiso 1 1 d .
C62 C 0.3152(4) 1.0901(4) 0.7005(4) 0.0233(14) Uani 1 1 d .
H62 H 0.291(4) 1.127(4) 0.754(4) 0.030 Uiso 1 1 d .
C63 C 0.4555(4) 0.7897(4) 0.5502(4) 0.0217(13) Uani 1 1 d .
C64 C 0.4451(4) 0.6767(5) 0.5093(4) 0.0267(14) Uani 1 1 d .
H64A H 0.425(4) 0.658(4) 0.441(4) 0.035 Uiso 1 1 d .
H64B H 0.393(4) 0.658(4) 0.531(4) 0.035 Uiso 1 1 d .
C65 C 0.5353(4) 0.6359(5) 0.5279(4) 0.0282(14) Uani 1 1 d .
H65A H 0.591(4) 0.676(4) 0.526(4) 0.037 Uiso 1 1 d .
H65B H 0.536(4) 0.566(5) 0.482(4) 0.037 Uiso 1 1 d .
C66 C 0.5494(4) 0.6397(5) 0.6206(4) 0.0314(15) Uani 1 1 d .
C67 C 0.6459(7) 0.6005(7) 0.7258(6) 0.060(2) Uani 1 1 d .
H67A H 0.663(5) 0.674(6) 0.770(5) 0.078 Uiso 1 1 d .
H67B H 0.592(5) 0.563(6) 0.733(5) 0.078 Uiso 1 1 d .
C68 C 0.7335(8) 0.5541(9) 0.7308(7) 0.075(3) Uani 1 1 d .
H68A H 0.741(6) 0.547(6) 0.782(6) 0.098 Uiso 1 1 d .
H68B H 0.772(6) 0.618(7) 0.735(6) 0.098 Uiso 1 1 d .
H68C H 0.729(6) 0.484(7) 0.670(6) 0.098 Uiso 1 1 d .

loop_
_atom_site_aniso_label
_atom_site_aniso_U_11
_atom_site_aniso_U_22
_atom_site_aniso_U_33
_atom_site_aniso_U_23
_atom_site_aniso_U_13
_atom_site_aniso_U_12
Bi 0.01452(11) 0.01791(11) 0.01639(11) 0.00883(9) 0.00249(8) 0.00182(8)
N1 0.011(2) 0.020(2) 0.012(2) 0.007(2) 0.0005(18) -0.0020(19)
N2 0.008(2) 0.023(3) 0.013(2) 0.012(2) 0.0023(18) 0.0053(19)
N3 0.010(2) 0.025(3) 0.018(2) 0.014(2) 0.0007(19) 0.004(2)
N4 0.016(2) 0.019(2) 0.018(2) 0.011(2) 0.004(2) 0.004(2)
N5 0.018(3) 0.024(3) 0.026(3) 0.014(2) 0.002(2) 0.005(2)
N6 0.035(3) 0.023(3) 0.026(3) 0.016(2) 0.010(2) 0.005(2)
N7 0.018(3) 0.019(3) 0.023(3) 0.005(2) -0.002(2) 0.003(2)
N8 0.015(3) 0.028(3) 0.029(3) 0.014(2) 0.008(2) -0.002(2)
N9 0.025(3) 0.027(3) 0.032(3) 0.009(3) -0.002(3) -0.008(3)
O1 0.037(3) 0.033(3) 0.049(3) 0.026(2) -0.001(2) 0.010(2)
O2 0.041(3) 0.031(2) 0.031(2) 0.018(2) 0.008(2) 0.013(2)
O3 0.043(3) 0.025(2) 0.026(2) 0.011(2) 0.002(2) 0.014(2)
O4 0.040(3) 0.027(2) 0.044(3) 0.025(2) 0.010(2) 0.008(2)
O5 0.074(4) 0.036(3) 0.044(3) 0.021(3) 0.005(3) 0.010(3)
O6 0.037(3) 0.027(2) 0.034(3) 0.013(2) 0.005(2) 0.009(2)
O7 0.026(2) 0.039(3) 0.027(2) 0.008(2) 0.001(2) 0.009(2)
O8 0.027(2) 0.024(2) 0.031(2) 0.011(2) 0.002(2) -0.004(2)
O9 0.030(2) 0.026(2) 0.030(2) 0.013(2) -0.004(2) 0.0063(19)
O10 0.021(2) 0.035(2) 0.036(3) 0.021(2) 0.0055(19) 0.0008(19)
O11 0.052(3) 0.058(3) 0.042(3) 0.027(3) 0.034(2) 0.025(3)
O12 0.051(3) 0.063(3) 0.034(3) 0.031(3) 0.019(2) 0.030(3)
O13 0.048(3) 0.034(3) 0.039(3) 0.020(2) 0.003(2) 0.004(2)
O14 0.052(3) 0.086(4) 0.096(5) 0.057(4) -0.002(3) -0.024(3)
O15 0.021(2) 0.040(3) 0.027(2) 0.019(2) 0.0006(18) 0.0014(19)
Ow2 0.039(3) 0.044(3) 0.030(3) 0.005(2) -0.004(2) 0.013(3)
Ow1 0.027(2) 0.033(2) 0.020(2) 0.011(2) 0.0044(18) 0.011(2)
C1 0.021(3) 0.014(3) 0.012(3) 0.002(2) 0.003(2) 0.003(2)
C2 0.015(3) 0.024(3) 0.023(3) 0.013(3) 0.001(2) 0.008(3)
C3 0.021(3) 0.022(3) 0.017(3) 0.013(3) 0.002(2) 0.002(3)
C4 0.024(3) 0.013(3) 0.015(3) 0.009(2) 0.007(2) 0.004(2)
C5 0.018(3) 0.016(3) 0.013(3) 0.008(2) 0.002(2) 0.002(2)
C6 0.019(3) 0.016(3) 0.019(3) 0.011(3) 0.006(2) -0.001(2)
C7 0.020(3) 0.022(3) 0.018(3) 0.011(3) 0.008(2) -0.003(3)
C8 0.012(3) 0.029(3) 0.020(3) 0.012(3) 0.001(2) 0.000(3)
C9 0.020(3) 0.018(3) 0.013(3) 0.006(2) 0.005(2) 0.003(2)
C10 0.013(3) 0.015(3) 0.013(3) 0.003(2) 0.001(2) 0.006(2)
C11 0.012(3) 0.016(3) 0.015(3) 0.006(2) -0.001(2) 0.001(2)
C12 0.012(3) 0.014(3) 0.027(3) 0.010(3) 0.002(2) 0.007(2)
C13 0.019(3) 0.017(3) 0.023(3) 0.014(3) 0.006(2) 0.004(2)
C14 0.017(3) 0.016(3) 0.014(3) 0.007(2) 0.003(2) 0.006(2)
C15 0.010(3) 0.016(3) 0.022(3) 0.009(3) 0.002(2) 0.001(2)
C16 0.015(3) 0.018(3) 0.023(3) 0.010(3) 0.003(2) -0.001(2)
C17 0.016(3) 0.028(3) 0.024(3) 0.015(3) 0.004(3) -0.001(3)
C18 0.009(3) 0.030(3) 0.028(3) 0.013(3) 0.004(3) -0.001(3)
C19 0.009(3) 0.014(3) 0.016(3) 0.004(2) 0.003(2) 0.005(2)
C20 0.011(3) 0.011(3) 0.015(3) 0.004(2) -0.003(2) -0.003(2)
C21 0.016(3) 0.023(3) 0.016(3) 0.011(3) 0.004(2) 0.002(2)
C22 0.016(3) 0.027(3) 0.018(3) 0.012(3) 0.002(2) 0.000(3)
C23 0.021(3) 0.027(3) 0.024(3) 0.014(3) 0.003(3) 0.008(3)
C24 0.012(3) 0.041(4) 0.022(3) 0.017(3) 0.002(3) 0.005(3)
C25 0.016(3) 0.028(3) 0.019(3) 0.008(3) 0.000(2) -0.001(3)
C26 0.021(3) 0.023(3) 0.017(3) 0.009(3) 0.005(2) 0.005(3)
C27 0.031(3) 0.030(4) 0.022(3) 0.014(3) 0.007(3) 0.013(3)
C28 0.038(4) 0.024(3) 0.024(3) 0.010(3) 0.004(3) 0.008(3)
C29 0.044(4) 0.022(3) 0.027(4) 0.013(3) 0.009(3) 0.008(3)
C30 0.033(4) 0.017(3) 0.028(4) 0.007(3) -0.004(3) 0.002(3)
C31 0.040(4) 0.035(4) 0.030(4) 0.011(3) 0.011(3) 0.014(3)
C32 0.046(5) 0.039(4) 0.037(4) 0.014(4) -0.004(4) 0.015(4)
C33 0.014(3) 0.025(3) 0.023(3) 0.017(3) 0.004(2) 0.007(2)
C34 0.017(3) 0.026(3) 0.028(3) 0.017(3) 0.006(3) 0.003(3)
C35 0.032(4) 0.030(4) 0.034(4) 0.020(3) 0.008(3) 0.003(3)
C36 0.032(4) 0.043(4) 0.030(4) 0.025(3) 0.007(3) 0.005(3)
C37 0.028(3) 0.037(4) 0.020(3) 0.014(3) 0.007(3) 0.004(3)
C38 0.020(3) 0.032(4) 0.028(4) 0.018(3) 0.006(3) 0.006(3)
C39 0.026(3) 0.026(4) 0.034(4) 0.017(3) 0.003(3) -0.001(3)
C40 0.047(4) 0.027(4) 0.035(4) 0.017(3) 0.014(3) -0.001(3)
C41 0.037(4) 0.028(4) 0.038(4) 0.017(3) 0.012(3) 0.006(3)
C42 0.030(4) 0.031(4) 0.039(4) 0.018(3) 0.008(3) 0.009(3)
C43 0.056(5) 0.034(4) 0.029(4) 0.013(3) -0.006(4) 0.012(4)
C44 0.036(4) 0.036(4) 0.047(5) 0.009(4) 0.005(4) 0.017(4)
C45 0.012(3) 0.018(3) 0.020(3) 0.010(3) 0.004(2) 0.000(2)
C46 0.012(3) 0.017(3) 0.026(3) 0.009(3) 0.003(2) 0.000(2)
C47 0.013(3) 0.026(3) 0.020(3) 0.010(3) -0.002(2) 0.001(3)
C48 0.013(3) 0.032(4) 0.039(4) 0.023(3) 0.007(3) 0.010(3)
C49 0.021(3) 0.024(3) 0.026(3) 0.007(3) 0.010(3) 0.014(3)
C50 0.015(3) 0.021(3) 0.019(3) 0.005(3) 0.002(2) 0.002(3)
C51 0.022(3) 0.030(4) 0.031(4) 0.009(3) 0.000(3) 0.005(3)
C52 0.025(4) 0.030(4) 0.044(4) 0.001(3) -0.001(3) 0.004(3)
C53 0.028(4) 0.025(4) 0.079(6) 0.021(4) -0.025(4) -0.002(3)
C54 0.022(3) 0.028(4) 0.028(3) 0.013(3) 0.001(3) -0.002(3)
C55 0.041(4) 0.034(4) 0.032(4) 0.017(3) -0.006(3) 0.009(3)
C56 0.060(5) 0.054(5) 0.069(6) 0.044(5) 0.009(5) 0.005(5)
C57 0.009(3) 0.026(3) 0.021(3) 0.014(3) 0.000(2) 0.000(2)
C58 0.011(3) 0.027(3) 0.024(3) 0.016(3) 0.003(2) 0.002(2)
C59 0.018(3) 0.039(4) 0.022(3) 0.017(3) 0.003(3) 0.004(3)
C60 0.025(3) 0.039(4) 0.035(4) 0.026(3) 0.009(3) 0.000(3)
C61 0.017(3) 0.031(4) 0.041(4) 0.027(3) 0.000(3) -0.002(3)
C62 0.015(3) 0.028(4) 0.029(3) 0.015(3) 0.003(3) -0.001(3)
C63 0.026(3) 0.028(3) 0.016(3) 0.013(3) 0.005(3) 0.001(3)
C64 0.017(3) 0.033(4) 0.032(4) 0.014(3) 0.008(3) 0.005(3)
C65 0.027(3) 0.027(4) 0.031(4) 0.013(3) 0.007(3) 0.002(3)
C66 0.031(4) 0.028(4) 0.039(4) 0.016(3) 0.014(3) 0.003(3)
C67 0.077(6) 0.086(7) 0.043(5) 0.045(5) 0.026(5) 0.040(6)
C68 0.098(8) 0.097(8) 0.054(6) 0.052(6) 0.012(6) 0.046(7)

loop_
_atom_type_symbol
_atom_type_description
_atom_type_scat_dispersion_real
_atom_type_scat_dispersion_imag
_atom_type_scat_source
C C 0.0033 0.0016 'International Tables Vol C Tables 4.2.6.8 and 6.1.1.4'
H H 0.0000 0.0000 'International Tables Vol C Tables 4.2.6.8 and 6.1.1.4'
O O 0.0106 0.0060 'International Tables Vol C Tables 4.2.6.8 and 6.1.1.4'
N N 0.0061 0.0033 'International Tables Vol C Tables 4.2.6.8 and 6.1.1.4'
Bi Bi -4.1077 10.2566 'International Tables Vol C Tables 4.2.6.8 and 6.1.1.4'

loop_
_geom_angle_atom_site_label_1
_geom_angle_atom_site_label_2
_geom_angle_atom_site_label_3
_geom_angle
N1 Bi N2 76.61(14)
N1 Bi N4 76.47(14)
N2 Bi N4 122.56(15)
N1 Bi N3 122.29(15)
N2 Bi N3 76.50(14)
N4 Bi N3 76.79(14)
N1 Bi O13 90.84(13)
N2 Bi O13 73.70(14)
N4 Bi O13 154.96(14)
N3 Bi O13 127.81(13)
C1 N1 C4 106.4(4)
C1 N1 Bi 126.4(3)
C4 N1 Bi 122.6(3)
C9 N2 C6 106.4(4)
C9 N2 Bi 124.5(3)
C6 N2 Bi 121.9(3)
C11 N3 C14 107.3(4)
C11 N3 Bi 124.4(3)
C14 N3 Bi 123.2(3)
C19 N4 C16 106.8(4)
C19 N4 Bi 124.6(3)
C16 N4 Bi 122.8(3)
C27 N5 C22 128.5(5)
C39 N6 C34 129.2(5)
C51 N7 C46 128.0(5)
C63 N8 C58 123.3(4)
O15 N9 O14 121.3(5)
O15 N9 O13 121.6(5)
O14 N9 O13 117.0(5)
C30 O3 C31 116.5(5)
C42 O6 C43 114.5(5)
C54 O9 C55 116.9(5)
C66 O12 C67 115.7(5)
N9 O13 Bi 95.2(3)
N1 C1 C20 126.1(4)
N1 C1 C2 109.3(4)
C20 C1 C2 124.6(5)
C3 C2 C1 107.8(5)
C2 C3 C4 107.5(5)
N1 C4 C5 126.3(4)
N1 C4 C3 108.9(4)
C5 C4 C3 124.5(4)
C6 C5 C4 124.5(4)
C6 C5 C33 120.0(4)
C4 C5 C33 115.2(4)
N2 C6 C5 125.4(5)
N2 C6 C7 109.2(4)
C5 C6 C7 125.3(5)
C8 C7 C6 107.4(5)
C7 C8 C9 107.5(5)
N2 C9 C10 125.8(5)
N2 C9 C8 109.5(4)
C10 C9 C8 124.7(5)
C11 C10 C9 125.2(5)
C11 C10 C45 116.5(4)
C9 C10 C45 118.3(4)
N3 C11 C10 126.1(4)
N3 C11 C12 108.9(4)
C10 C11 C12 124.9(5)
C13 C12 C11 107.5(5)
C12 C13 C14 107.8(5)
N3 C14 C15 125.5(4)
N3 C14 C13 108.5(4)
C15 C14 C13 125.9(5)
C16 C15 C14 125.7(5)
C16 C15 C57 116.5(4)
C14 C15 C57 117.7(4)
N4 C16 C15 126.5(5)
N4 C16 C17 108.4(4)
C15 C16 C17 125.0(5)
C18 C17 C16 108.1(5)
C17 C18 C19 107.1(5)
N4 C19 C20 124.6(4)
N4 C19 C18 109.5(4)
C20 C19 C18 125.8(5)
C19 C20 C1 124.9(5)
C19 C20 C21 119.0(4)
C1 C20 C21 116.1(4)
C26 C21 C22 118.2(5)
C26 C21 C20 121.1(5)
C22 C21 C20 120.7(5)
C23 C22 C21 120.1(5)
C23 C22 N5 121.6(5)
C21 C22 N5 118.3(5)
C24 C23 C22 118.9(5)
C25 C24 C23 121.7(5)
C24 C25 C26 119.6(5)
C25 C26 C21 121.3(5)
O1 C27 N5 124.1(5)
O1 C27 C28 121.3(5)
N5 C27 C28 114.6(5)
C27 C28 C29 111.0(5)
C30 C29 C28 111.3(5)
O2 C30 O3 122.7(6)
O2 C30 C29 125.7(6)
O3 C30 C29 111.6(5)
O3 C31 C32 106.7(6)
C38 C33 C34 119.7(5)
C38 C33 C5 119.4(5)
C34 C33 C5 120.7(5)
C35 C34 C33 119.4(5)
C35 C34 N6 122.9(5)
C33 C34 N6 117.7(5)
C36 C35 C34 119.1(6)
C37 C36 C35 121.8(6)
C36 C37 C38 119.0(6)
C33 C38 C37 120.9(6)
O4 C39 N6 123.9(6)
O4 C39 C40 123.4(6)
N6 C39 C40 112.7(5)
C41 C40 C39 114.1(5)
C40 C41 C42 111.2(5)
O5 C42 O6 123.4(6)
O5 C42 C41 124.0(6)
O6 C42 C41 112.6(5)
O6 C43 C44 107.0(6)
C50 C45 C46 119.1(5)
C50 C45 C10 119.2(5)
C46 C45 C10 121.6(5)
C47 C46 C45 119.1(5)
C47 C46 N7 121.9(5)
C45 C46 N7 118.9(5)
C48 C47 C46 120.4(5)
C49 C48 C47 120.8(5)
C48 C49 C50 118.9(6)
C49 C50 C45 121.6(5)
O7 C51 N7 123.3(6)
O7 C51 C52 123.2(6)
N7 C51 C52 113.5(5)
C53 C52 C51 111.7(5)
C54 C53 C52 118.2(5)
O8 C54 O9 123.5(5)
O8 C54 C53 123.8(5)
O9 C54 C53 112.7(5)
O9 C55 C56 108.7(6)
C62 C57 C58 118.6(5)
C62 C57 C15 120.9(5)
C58 C57 C15 120.5(5)
C57 C58 C59 120.2(5)
C57 C58 N8 120.6(5)
C59 C58 N8 119.2(5)
C60 C59 C58 120.5(6)
C59 C60 C61 120.1(6)
C60 C61 C62 119.4(6)
C57 C62 C61 121.2(6)
O10 C63 N8 122.9(5)
O10 C63 C64 122.7(5)
N8 C63 C64 114.4(5)
C63 C64 C65 113.0(5)
C66 C65 C64 112.0(6)
O11 C66 O12 123.1(6)
O11 C66 C65 124.5(6)
O12 C66 C65 112.4(5)
O12 C67 C68 108.3(7)

loop_
_geom_bond_atom_site_label_1
_geom_bond_atom_site_label_2
_geom_bond_distance
Bi N1 2.306(4)
Bi N2 2.336(4)
Bi N4 2.346(4)
Bi N3 2.359(4)
Bi O13 2.706(4)
N1 C1 1.385(6)
N1 C4 1.387(6)
N2 C9 1.377(6)
N2 C6 1.389(6)
N3 C11 1.374(6)
N3 C14 1.382(6)
N4 C19 1.383(6)
N4 C16 1.384(6)
N5 C27 1.354(7)
N5 C22 1.419(7)
N6 C39 1.374(7)
N6 C34 1.410(7)
N7 C51 1.366(7)
N7 C46 1.415(7)
N8 C63 1.365(7)
N8 C58 1.438(7)
N9 O15 1.209(6)
N9 O14 1.266(6)
N9 O13 1.300(6)
O1 C27 1.225(6)
O2 C30 1.220(6)
O3 C30 1.339(7)
O3 C31 1.461(7)
O4 C39 1.218(6)
O5 C42 1.208(7)
O6 C42 1.344(7)
O6 C43 1.462(8)
O7 C51 1.222(6)
O8 C54 1.221(6)
O9 C54 1.329(6)
O9 C55 1.455(7)
O10 C63 1.219(6)
O11 C66 1.202(7)
O12 C66 1.339(7)
O12 C67 1.472(8)
C1 C20 1.409(7)
C1 C2 1.427(7)
C2 C3 1.352(7)
C3 C4 1.436(7)
C4 C5 1.403(7)
C5 C6 1.394(7)
C5 C33 1.504(7)
C6 C7 1.437(7)
C7 C8 1.351(7)
C8 C9 1.438(7)
C9 C10 1.406(7)
C10 C11 1.404(7)
C10 C45 1.498(7)
C11 C12 1.439(7)
C12 C13 1.346(7)
C13 C14 1.440(7)
C14 C15 1.399(7)
C15 C16 1.399(7)
C15 C57 1.498(7)
C16 C17 1.449(7)
C17 C18 1.345(7)
C18 C19 1.441(7)
C19 C20 1.399(7)
C20 C21 1.505(7)
C21 C26 1.395(7)
C21 C22 1.414(7)
C22 C23 1.402(7)
C23 C24 1.383(8)
C24 C25 1.366(8)
C25 C26 1.382(7)
C27 C28 1.507(8)
C28 C29 1.531(8)
C29 C30 1.489(9)
C31 C32 1.513(9)
C33 C38 1.380(8)
C33 C34 1.407(7)
C34 C35 1.396(7)
C35 C36 1.388(9)
C36 C37 1.372(8)
C37 C38 1.387(8)
C39 C40 1.504(9)
C40 C41 1.499(9)
C41 C42 1.506(9)
C43 C44 1.480(9)
C45 C50 1.390(7)
C45 C46 1.397(7)
C46 C47 1.396(7)
C47 C48 1.387(8)
C48 C49 1.372(8)
C49 C50 1.387(8)
C51 C52 1.512(9)
C52 C53 1.497(9)
C53 C54 1.491(9)
C55 C56 1.498(10)
C57 C62 1.383(8)
C57 C58 1.388(7)
C58 C59 1.395(7)
C59 C60 1.367(8)
C60 C61 1.383(9)
C61 C62 1.390(8)
C63 C64 1.512(8)
C64 C65 1.515(8)
C65 C66 1.500(8)
C67 C68 1.480(12)
